data_7035184
loop_
_publ_author_name
'Sun, Yan-Qiong'
'Zhong, Jie-Cen'
'Ding, Ling'
'Chen, Yi-Ping'

_publ_section_title
;
 Syntheses, structures, photoluminescence and photocatalysis of chiral 3D
 Cd(ii) frameworks from achiral mixed flexible ligands by spontaneous
 resolution.
;
_journal_issue 26
_journal_name_full 'Dalton transactions (Cambridge, England : 2003)'
_journal_page_first 11852
_journal_page_last 11859
_journal_paper_doi 10.1039/c5dt01454a
_journal_volume 44
_journal_year 2015
_chemical_formula_sum 'C27 H22 Cd N2 O4 S2'
_chemical_formula_weight 614.98
_space_group_crystal_system trigonal
_space_group_IT_number 152
_space_group_name_Hall 'P 31 2"'
_space_group_name_H-M_alt 'P 31 2 1'
_symmetry_space_group_name_Hall 'P 31 2"'
_symmetry_space_group_name_H-M 'P 31 2 1'
_atom_sites_solution_hydrogens mixed
_audit_creation_method SHELXL-2014/7
_audit_update_record
;
2015-05-15 deposited with the CCDC.
2015-05-18 downloaded from the CCDC.
;
_cell_angle_alpha 90
_cell_angle_beta 90
_cell_angle_gamma 120
_cell_formula_units_Z 3
_cell_length_a 11.5660(10)
_cell_length_b 11.5660(10)
_cell_length_c 16.035(3)
_cell_measurement_reflns_used 9954
_cell_measurement_temperature 293(2)
_cell_measurement_theta_max 25.22
_cell_measurement_theta_min 2.40
_cell_volume 1857.7(4)
_computing_cell_refinement 'CrystalClear (Rigaku Corp., 2000)'
_computing_data_collection 'CrystalClear (Rigaku Corp., 2000)'
_computing_data_reduction 'CrystalClear (Rigaku Corp., 2000)'
_computing_molecular_graphics SHELXTL
_computing_publication_material SHELXTL
_computing_structure_refinement 'SHELXL-2014/7 (Sheldrick, 2014)'
_computing_structure_solution 'SHELXS-2014/7 (Sheldrick, 2014)'
_diffrn_ambient_temperature 293(2)
_diffrn_measured_fraction_theta_full 0.991
_diffrn_measured_fraction_theta_max 0.987
_diffrn_measurement_device_type 'Bruker P4'
_diffrn_measurement_method '\w scans'
_diffrn_radiation_type MoK\a
_diffrn_radiation_wavelength 0.71073
_diffrn_reflns_av_R_equivalents 0.0523
_diffrn_reflns_av_unetI/netI 0.0382
_diffrn_reflns_laue_measured_fraction_full 0.991
_diffrn_reflns_laue_measured_fraction_max 0.987
_diffrn_reflns_limit_h_max 13
_diffrn_reflns_limit_h_min -13
_diffrn_reflns_limit_k_max 13
_diffrn_reflns_limit_k_min -13
_diffrn_reflns_limit_l_max 19
_diffrn_reflns_limit_l_min -19
_diffrn_reflns_number 12954
_diffrn_reflns_point_group_measured_fraction_full 0.992
_diffrn_reflns_point_group_measured_fraction_max 0.989
_diffrn_reflns_theta_full 25.242
_diffrn_reflns_theta_max 25.286
_diffrn_reflns_theta_min 2.033
_exptl_absorpt_coefficient_mu 1.088
_exptl_crystal_colour Brown
_exptl_crystal_density_diffrn 1.649
_exptl_crystal_description prism
_exptl_crystal_F_000 930
_exptl_crystal_preparation Luminescent
_exptl_crystal_size_max 0.20
_exptl_crystal_size_mid 0.16
_exptl_crystal_size_min 0.14
_refine_diff_density_max 0.996
_refine_diff_density_min -1.886
_refine_diff_density_rms 0.143
_refine_ls_abs_structure_details
;
 Refined as an inversion twin.
;
_refine_ls_abs_structure_Flack 0.14(15)
_refine_ls_extinction_method none
_refine_ls_goodness_of_fit_ref 1.077
_refine_ls_hydrogen_treatment constr
_refine_ls_matrix_type full
_refine_ls_number_parameters 130
_refine_ls_number_reflns 2224
_refine_ls_number_restraints 3
_refine_ls_restrained_S_all 1.076
_refine_ls_R_factor_all 0.0954
_refine_ls_R_factor_gt 0.0888
_refine_ls_shift/su_max 0.000
_refine_ls_shift/su_mean 0.000
_refine_ls_structure_factor_coef Fsqd
_refine_ls_weighting_details 'w=1/[\s^2^(Fo^2^)+(0.0200P)^2^+23.9312P] where P=(Fo^2^+2Fc^2^)/3'
_refine_ls_weighting_scheme calc
_refine_ls_wR_factor_gt 0.1913
_refine_ls_wR_factor_ref 0.1960
_reflns_Friedel_coverage 0.735
_reflns_friedel_fraction_full 0.995
_reflns_friedel_fraction_max 0.992
_reflns_number_gt 2082
_reflns_number_total 2224
_reflns_threshold_expression 'I > 2\s(I)'
_cod_data_source_file c5dt01454a2.cif
_cod_data_source_block a
_cod_depositor_comments 'Adding full bibliography for 7035184--7035185.cif.'
_cod_original_cell_volume 1857.7(5)
_cod_database_code 7035184
_shelx_shelxl_version_number 2014/7
_shelx_space_group_comment
;
The symmetry employed for this shelxl refinement is uniquely defined
by the following loop, which should always be used as a source of
symmetry information in preference to the above space-group names.
They are only intended as comments.
;

loop_
_space_group_symop_operation_xyz
'x, y, z'
'-y, x-y, z+1/3'
'-x+y, -x, z+2/3'
'y, x, -z'
'-x, -x+y, -z+1/3'
'x-y, -y, -z+2/3'

loop_
_atom_site_label
_atom_site_type_symbol
_atom_site_fract_x
_atom_site_fract_y
_atom_site_fract_z
_atom_site_U_iso_or_equiv
_atom_site_adp_type
_atom_site_occupancy
_atom_site_site_symmetry_order
_atom_site_calc_flag
_atom_site_refinement_flags_posn
_atom_site_refinement_flags_adp
_atom_site_refinement_flags_occupancy
Cd1 Cd 0.52778(14) 0.52778(14) 0.0000 0.0611(6) Uani 1 2 d S T P
S1 S 0.3550(5) 0.0871(5) -0.1347(3) 0.0608(12) Uani 1 1 d . . .
O1 O 0.496(3) 0.326(3) -0.055(2) 0.048(4) Uiso 0.4 1 d . . P
O1' O 0.4399(19) 0.3064(19) -0.0541(12) 0.048(4) Uiso 0.6 1 d . . P
O2 O 0.5956(14) 0.3837(13) 0.0513(12) 0.092(5) Uani 1 1 d . . .
N1 N 0.6640(16) 0.6621(18) 0.1037(12) 0.077(5) Uani 1 1 d . . .
C1 C 0.5265(16) 0.2955(15) -0.0005(9) 0.044(4) Uani 1 1 d . . .
C2 C 0.5221(13) 0.1616(10) 0.0069(8) 0.058(5) Uani 1 1 d G . .
C3 C 0.4547(11) 0.0649(12) -0.0537(6) 0.048(4) Uani 1 1 d G . .
C4 C 0.4551(13) -0.0550(11) -0.0509(7) 0.082(7) Uani 1 1 d G . .
H4 H 0.4100 -0.1197 -0.0915 0.099 Uiso 1 1 calc R U .
C5 C 0.5230(17) -0.0782(13) 0.0125(10) 0.102(8) Uiso 1 1 d G . .
H5 H 0.5233 -0.1584 0.0143 0.122 Uiso 1 1 calc R U .
C6 C 0.5904(15) 0.0185(17) 0.0731(8) 0.101(8) Uiso 1 1 d G . .
H6 H 0.6359 0.0030 0.1155 0.121 Uiso 1 1 calc R U .
C7 C 0.5900(13) 0.1384(14) 0.0703(7) 0.085(7) Uani 1 1 d G . .
H7 H 0.6351 0.2031 0.1109 0.102 Uiso 1 1 calc R U .
C8 C 0.750(4) 0.842(5) 0.210(3) 0.096(10) Uiso 0.6 1 d . . P
H8 H 0.7392 0.9084 0.2387 0.115 Uiso 0.6 1 d R U P
C8' C 0.816(7) 0.887(8) 0.160(4) 0.096(10) Uiso 0.4 1 d . . P
H8' H 0.8449 0.9808 0.1619 0.115 Uiso 0.4 1 d R U P
C9 C 0.656(4) 0.751(4) 0.137(2) 0.089(10) Uiso 0.6 1 d . . P
C9' C 0.726(6) 0.798(6) 0.098(4) 0.089(10) Uiso 0.4 1 d . . P
H9 H 0.5751 0.7382 0.1643 0.107 Uiso 0.6 1 d R U P
H9' H 0.7114 0.8348 0.0486 0.107 Uiso 0.4 1 d R U P
C10 C 0.729(2) 0.625(4) 0.1556(15) 0.113(9) Uani 1 1 d . . .
H10 H 0.7183 0.5404 0.1479 0.135 Uiso 1 1 calc R U .
C11 C 0.813(3) 0.701(4) 0.2199(18) 0.152(16) Uani 1 1 d . . .
H11 H 0.8356 0.6595 0.2609 0.183 Uiso 1 1 calc R U .
C12 C 0.853(4) 0.811(4) 0.224(2) 0.129(11) Uiso 1 1 d . . .
C13 C 0.953(7) 0.871(8) 0.300(4) 0.139(18) Uiso 0.5 1 d . . P
H13A H 1.0447 0.9041 0.2859 0.167 Uiso 1 1 d R U .
H13B H 0.9258 0.8044 0.3433 0.167 Uiso 1 1 d R U .
C13' C 0.981(7) 0.952(8) 0.259(5) 0.139(18) Uiso 0.5 1 d . . P
C14 C 0.917(4) 1.0000 0.3333 0.136(18) Uani 1 2 d S T P
H14 H 0.9375 1.0623 0.2885 0.163 Uiso 1 1 d R U .

loop_
_atom_site_aniso_label
_atom_site_aniso_U_11
_atom_site_aniso_U_22
_atom_site_aniso_U_33
_atom_site_aniso_U_23
_atom_site_aniso_U_13
_atom_site_aniso_U_12
Cd1 0.0437(7) 0.0437(7) 0.0902(13) -0.0129(5) 0.0129(5) 0.0174(9)
S1 0.076(3) 0.070(3) 0.055(2) -0.011(2) -0.009(2) 0.051(3)
O2 0.072(9) 0.049(8) 0.157(14) -0.062(9) -0.047(9) 0.032(7)
N1 0.049(9) 0.076(11) 0.092(12) -0.039(10) -0.001(9) 0.022(9)
C1 0.046(8) 0.044(9) 0.047(9) -0.021(7) 0.005(7) 0.025(7)
C2 0.037(9) 0.054(10) 0.072(12) -0.027(9) 0.001(8) 0.013(8)
C3 0.060(11) 0.039(9) 0.056(9) -0.009(7) -0.006(8) 0.032(9)
C4 0.072(15) 0.083(15) 0.090(14) -0.025(11) -0.038(12) 0.037(13)
C7 0.088(16) 0.078(15) 0.072(13) -0.031(11) -0.034(12) 0.029(12)
C10 0.075(15) 0.15(3) 0.092(16) -0.034(19) -0.017(13) 0.040(19)
C11 0.082(18) 0.13(3) 0.11(2) 0.018(19) 0.017(15) -0.04(2)
C14 0.17(4) 0.15(4) 0.08(3) 0.00(3) 0.001(13) 0.08(2)

loop_
_atom_type_symbol
_atom_type_description
_atom_type_scat_dispersion_real
_atom_type_scat_dispersion_imag
_atom_type_scat_source
C C 0.0033 0.0016 'International Tables Vol C Tables 4.2.6.8 and 6.1.1.4'
Cd Cd -0.8075 1.2024 'International Tables Vol C Tables 4.2.6.8 and 6.1.1.4'
N N 0.0061 0.0033 'International Tables Vol C Tables 4.2.6.8 and 6.1.1.4'
O O 0.0106 0.0060 'International Tables Vol C Tables 4.2.6.8 and 6.1.1.4'
S S 0.1246 0.1234 'International Tables Vol C Tables 4.2.6.8 and 6.1.1.4'
H H 0.0000 0.0000 'International Tables Vol C Tables 4.2.6.8 and 6.1.1.4'

loop_
_geom_angle_atom_site_label_1
_geom_angle_atom_site_label_2
_geom_angle_atom_site_label_3
_geom_angle
_geom_angle_site_symmetry_1
_geom_angle_site_symmetry_3
N1 Cd1 N1 93.5(10) . 4
N1 Cd1 O2 113.4(7) . 4
N1 Cd1 O2 82.2(6) 4 4
N1 Cd1 O2 82.2(6) . .
N1 Cd1 O2 113.4(7) 4 .
O2 Cd1 O2 158.1(7) 4 .
N1 Cd1 O1 131.4(10) . .
N1 Cd1 O1 97.3(8) 4 .
O2 Cd1 O1 115.1(9) 4 .
O2 Cd1 O1 50.1(9) . .
N1 Cd1 O1 97.3(8) . 4
N1 Cd1 O1 131.4(9) 4 4
O2 Cd1 O1 50.1(9) 4 4
O2 Cd1 O1 115.1(9) . 4
O1 Cd1 O1 109.8(15) . 4
N1 Cd1 O1' 104.6(6) . 4
N1 Cd1 O1' 140.4(7) 4 4
O2 Cd1 O1' 58.4(5) 4 4
O2 Cd1 O1' 103.9(6) . 4
O1 Cd1 O1' 96.5(9) . 4
O1 Cd1 O1' 13.9(8) 4 4
N1 Cd1 O1' 140.4(7) . .
N1 Cd1 O1' 104.6(6) 4 .
O2 Cd1 O1' 103.9(6) 4 .
O2 Cd1 O1' 58.4(5) . .
O1 Cd1 O1' 13.9(8) . .
O1 Cd1 O1' 96.5(9) 4 .
O1' Cd1 O1' 83.4(9) 4 .
N1 Cd1 C1 109.9(6) . .
N1 Cd1 C1 110.5(5) 4 .
O2 Cd1 C1 133.9(6) 4 .
O2 Cd1 C1 27.7(5) . .
O1 Cd1 C1 23.2(8) . .
O1 Cd1 C1 109.8(8) 4 .
O1' Cd1 C1 96.1(6) 4 .
O1' Cd1 C1 30.7(6) . .
N1 Cd1 C1 110.5(5) . 4
N1 Cd1 C1 109.9(6) 4 4
O2 Cd1 C1 27.7(5) 4 4
O2 Cd1 C1 133.9(6) . 4
O1 Cd1 C1 109.8(8) . 4
O1 Cd1 C1 23.2(8) 4 4
O1' Cd1 C1 30.7(6) 4 4
O1' Cd1 C1 96.1(6) . 4
C1 Cd1 C1 119.4(7) . 4
C3 S1 S1 104.7(4) . 6_554
O1' O1 C1 111(5) . .
O1' O1 Cd1 88(4) . .
C1 O1 Cd1 96(2) . .
O1 O1' C1 46(4) . .
O1 O1' Cd1 78(4) . .
C1 O1' Cd1 86.1(10) . .
C1 O2 Cd1 92.4(12) . .
C9 N1 C10 107(3) . .
C9 N1 C9' 43(3) . .
C10 N1 C9' 111(3) . .
C9 N1 Cd1 126(2) . .
C10 N1 Cd1 123.1(18) . .
C9' N1 Cd1 122(3) . .
O1 C1 O2 117(2) . .
O1 C1 O1' 23.1(18) . .
O2 C1 O1' 122.8(15) . .
O1 C1 C2 123(2) . .
O2 C1 C2 117.3(15) . .
O1' C1 C2 119.1(14) . .
O1 C1 Cd1 60.5(18) . .
O2 C1 Cd1 59.9(9) . .
O1' C1 Cd1 63.2(10) . .
C2 C1 Cd1 175.1(10) . .
C3 C2 C7 120.0 . .
C3 C2 C1 118.8(11) . .
C7 C2 C1 121.1(11) . .
C2 C3 C4 120.0 . .
C2 C3 S1 121.4(7) . .
C4 C3 S1 118.5(7) . .
C5 C4 C3 120.0 . .
C5 C4 H4 120.0 . .
C3 C4 H4 120.0 . .
C4 C5 C6 120.0 . .
C4 C5 H5 120.0 . .
C6 C5 H5 120.0 . .
C5 C6 C7 120.0 . .
C5 C6 H6 120.0 . .
C7 C6 H6 120.0 . .
C6 C7 C2 120.0 . .
C6 C7 H7 120.0 . .
C2 C7 H7 120.0 . .
C8' C8 C12 76(5) . .
C8' C8 C9 82(5) . .
C12 C8 C9 110(4) . .
C8' C8 C9' 51(4) . .
C12 C8 C9' 97(4) . .
C9 C8 C9' 31(2) . .
C8' C8 H8 108.6 . .
C12 C8 H8 125.3 . .
C9 C8 H8 125.0 . .
C9' C8 H8 129.3 . .
C8 C8' C9' 94(6) . .
C8 C8' C12 63(5) . .
C9' C8' C12 111(6) . .
C8 C8' C9 62(4) . .
C9' C8' C9 32(3) . .
C12 C8' C9 95(4) . .
C8 C8' H8' 106.9 . .
C9' C8' H8' 124.1 . .
C12 C8' H8' 125.0 . .
C9 C8' H8' 129.3 . .
C9' C9 N1 78(5) . .
C9' C9 C8 89(5) . .
N1 C9 C8 125(4) . .
C9' C9 C8' 53(5) . .
N1 C9 C8' 111(4) . .
C8 C9 C8' 36(2) . .
C9' C9 H9 149.6 . .
N1 C9 H9 123.6 . .
C8 C9 H9 92.9 . .
C8' C9 H9 122.2 . .
C9 C9' N1 59(5) . .
C9 C9' C8' 94(6) . .
N1 C9' C8' 124(6) . .
C9 C9' C8 60(5) . .
N1 C9' C8 100(4) . .
C8' C9' C8 35(3) . .
C9 C9' H9' 120.0 . .
N1 C9' H9' 117.1 . .
C8' C9' H9' 118.4 . .
C8 C9' H9' 135.9 . .
N1 C10 C11 126(4) . .
N1 C10 H10 117.1 . .
C11 C10 H10 117.1 . .
C12 C11 C10 122(5) . .
C12 C11 H11 118.8 . .
C10 C11 H11 118.8 . .
C11 C12 C8 110(5) . .
C11 C12 C8' 122(5) . .
C8 C12 C8' 41(3) . .
C11 C12 C13 110(5) . .
C8 C12 C13 122(4) . .
C8' C12 C13 128(5) . .
C11 C12 C13' 143(5) . .
C8 C12 C13' 105(4) . .
C8' C12 C13' 92(4) . .
C13 C12 C13' 38(3) . .
C13' C13 C12 75(6) . .
C13' C13 C14 63(6) . .
C12 C13 C14 100(4) . .
C13' C13 H13A 72.9 . .
C12 C13 H13A 114.0 . .
C14 C13 H13A 113.8 . .
C13' C13 H13B 172.5 . .
C12 C13 H13B 109.1 . .
C14 C13 H13B 109.4 . .
H13A C13 H13B 110.3 . .
C13 C13' C14 82(6) . .
C13 C13' C12 67(6) . .
C14 C13' C12 104(4) . .
C13 C13' H13A 49.9 . .
C14 C13' H13A 112.4 . .
C12 C13' H13A 96.9 . .
C13' C14 C13' 103(6) . 6_675
C13' C14 C13 35(3) . .
C13' C14 C13 91(4) 6_675 .
C13' C14 C13 91(4) . 6_675
C13' C14 C13 35(3) 6_675 6_675
C13 C14 C13 100(5) . 6_675
C13' C14 H14 74.1 . .
C13' C14 H14 115.5 6_675 .
C13 C14 H14 109.0 . .
C13 C14 H14 80.5 6_675 .

loop_
_geom_bond_atom_site_label_1
_geom_bond_atom_site_label_2
_geom_bond_distance
_geom_bond_site_symmetry_2
Cd1 N1 2.283(16) .
Cd1 N1 2.283(16) 4
Cd1 O2 2.319(15) 4
Cd1 O2 2.319(15) .
Cd1 O1 2.35(3) .
Cd1 O1 2.35(3) 4
Cd1 O1' 2.395(19) 4
Cd1 O1' 2.395(19) .
Cd1 C1 2.679(15) .
Cd1 C1 2.679(15) 4
S1 C3 1.838(10) .
S1 S1 2.025(10) 6_554
O1 O1' 0.57(3) .
O1 C1 1.06(3) .
O1' C1 1.37(3) .
O2 C1 1.247(18) .
N1 C9 1.20(4) .
N1 C10 1.33(3) .
N1 C9' 1.37(7) .
C1 C2 1.529(18) .
C2 C3 1.3900 .
C2 C7 1.3900 .
C3 C4 1.3900 .
C4 C5 1.3900 .
C4 H4 0.9300 .
C5 C6 1.3900 .
C5 H5 0.9300 .
C6 C7 1.3900 .
C6 H6 0.9300 .
C7 H7 0.9300 .
C8 C8' 1.05(7) .
C8 C12 1.43(6) .
C8 C9 1.58(5) .
C8 C9' 1.84(8) .
C8 H8 0.9599 .
C8' C9' 1.43(8) .
C8' C12 1.56(7) .
C8' C9 1.77(8) .
C8' H8' 0.9600 .
C9 C9' 0.95(6) .
C9 H9 0.9766 .
C9' H9' 0.9599 .
C10 C11 1.39(3) .
C10 H10 0.9300 .
C11 C12 1.11(4) .
C11 H11 0.9300 .
C12 C13 1.58(7) .
C12 C13' 1.65(8) .
C13 C13' 1.06(9) .
C13 C14 1.82(8) .
C13 H13A 0.9600 .
C13 H13B 0.9600 .
C13' C14 1.64(8) .
C13' H13A 1.1995 .
C14 C13' 1.64(8) 6_675
C14 C13 1.82(8) 6_675
C14 H14 0.9600 .

loop_
_geom_torsion_atom_site_label_1
_geom_torsion_atom_site_label_2
_geom_torsion_atom_site_label_3
_geom_torsion_atom_site_label_4
_geom_torsion
_geom_torsion_site_symmetry_1
_geom_torsion_site_symmetry_4
Cd1 O1 O1' C1 -96(3) . .
C1 O1 O1' Cd1 96(3) . .
O1' O1 C1 O2 -110(5) . .
Cd1 O1 C1 O2 -20(2) . .
Cd1 O1 C1 O1' 90(5) . .
O1' O1 C1 C2 86(5) . .
Cd1 O1 C1 C2 176.6(14) . .
O1' O1 C1 Cd1 -90(5) . .
Cd1 O2 C1 O1 20(2) . .
Cd1 O2 C1 O1' -5.9(19) . .
Cd1 O2 C1 C2 -175.5(12) . .
Cd1 O1' C1 O1 -77(5) . .
O1 O1' C1 O2 83(6) . .
Cd1 O1' C1 O2 5.7(19) . .
O1 O1' C1 C2 -108(5) . .
Cd1 O1' C1 C2 175.1(12) . .
O1 O1' C1 Cd1 77(5) . .
O1 C1 C2 C3 -12(3) . .
O2 C1 C2 C3 -175.0(13) . .
O1' C1 C2 C3 15.1(19) . .
O1 C1 C2 C7 165(2) . .
O2 C1 C2 C7 2(2) . .
O1' C1 C2 C7 -168.4(13) . .
C7 C2 C3 C4 0.0 . .
C1 C2 C3 C4 176.6(14) . .
C7 C2 C3 S1 176.1(10) . .
C1 C2 C3 S1 -7.4(13) . .
S1 S1 C3 C2 -175.3(7) 6_554 .
S1 S1 C3 C4 0.8(9) 6_554 .
C2 C3 C4 C5 0.0 . .
S1 C3 C4 C5 -176.2(10) . .
C3 C4 C5 C6 0.0 . .
C4 C5 C6 C7 0.0 . .
C5 C6 C7 C2 0.0 . .
C3 C2 C7 C6 0.0 . .
C1 C2 C7 C6 -176.5(15) . .
C12 C8 C8' C9' 111(5) . .
C9 C8 C8' C9' -2(5) . .
C9 C8 C8' C12 -113(4) . .
C9' C8 C8' C12 -111(5) . .
C12 C8 C8' C9 113(4) . .
C9' C8 C8' C9 2(5) . .
C10 N1 C9 C9' 102(5) . .
Cd1 N1 C9 C9' -100(5) . .
C10 N1 C9 C8 21(5) . .
C9' N1 C9 C8 -81(6) . .
Cd1 N1 C9 C8 179(3) . .
C10 N1 C9 C8' 59(4) . .
C9' N1 C9 C8' -43(5) . .
Cd1 N1 C9 C8' -143(3) . .
C8' C8 C9 C9' 3(7) . .
C12 C8 C9 C9' -69(6) . .
C8' C8 C9 N1 78(7) . .
C12 C8 C9 N1 6(6) . .
C9' C8 C9 N1 75(6) . .
C12 C8 C9 C8' -72(5) . .
C9' C8 C9 C8' -3(7) . .
C8 C8' C9 C9' -177(9) . .
C12 C8' C9 C9' -121(7) . .
C8 C8' C9 N1 -121(6) . .
C9' C8' C9 N1 56(6) . .
C12 C8' C9 N1 -65(5) . .
C9' C8' C9 C8 177(9) . .
C12 C8' C9 C8 56(4) . .
C8 C9 C9' N1 126(3) . .
C8' C9 C9' N1 128(5) . .
N1 C9 C9' C8' -128(5) . .
C8 C9 C9' C8' -2(5) . .
N1 C9 C9' C8 -126(3) . .
C8' C9 C9' C8 2(5) . .
C10 N1 C9' C9 -94(5) . .
Cd1 N1 C9' C9 110(5) . .
C9 N1 C9' C8' 72(7) . .
C10 N1 C9' C8' -21(7) . .
Cd1 N1 C9' C8' -178(5) . .
C9 N1 C9' C8 45(4) . .
C10 N1 C9' C8 -49(4) . .
Cd1 N1 C9' C8 155(2) . .
C8 C8' C9' C9 3(8) . .
C12 C8' C9' C9 66(7) . .
C8 C8' C9' N1 -52(9) . .
C12 C8' C9' N1 11(9) . .
C9 C8' C9' N1 -55(6) . .
C12 C8' C9' C8 63(5) . .
C9 C8' C9' C8 -3(8) . .
C8' C8 C9' C9 -177(9) . .
C12 C8 C9' C9 118(6) . .
C8' C8 C9' N1 139(7) . .
C12 C8 C9' N1 73(4) . .
C9 C8 C9' N1 -45(4) . .
C12 C8 C9' C8' -66(6) . .
C9 C8 C9' C8' 177(9) . .
C9 N1 C10 C11 -21(4) . .
C9' N1 C10 C11 24(5) . .
Cd1 N1 C10 C11 -179.6(19) . .
N1 C10 C11 C12 -16(6) . .
C10 C11 C12 C8 46(6) . .
C10 C11 C12 C8' 2(7) . .
C10 C11 C12 C13 -176(4) . .
C10 C11 C12 C13' -151(6) . .
C8' C8 C12 C11 -116(6) . .
C9 C8 C12 C11 -40(5) . .
C9' C8 C12 C11 -69(5) . .
C9 C8 C12 C8' 76(5) . .
C9' C8 C12 C8' 47(5) . .
C8' C8 C12 C13 112(7) . .
C9 C8 C12 C13 -172(5) . .
C9' C8 C12 C13 159(5) . .
C8' C8 C12 C13' 75(6) . .
C9 C8 C12 C13' 151(4) . .
C9' C8 C12 C13' 122(4) . .
C8 C8' C12 C11 85(7) . .
C9' C8' C12 C11 0(8) . .
C9 C8' C12 C11 30(6) . .
C9' C8' C12 C8 -84(6) . .
C9 C8' C12 C8 -55(4) . .
C8 C8' C12 C13 -98(6) . .
C9' C8' C12 C13 178(5) . .
C9 C8' C12 C13 -153(5) . .
C8 C8' C12 C13' -111(5) . .
C9' C8' C12 C13' 165(6) . .
C9 C8' C12 C13' -166(4) . .
C11 C12 C13 C13' 156(7) . .
C8 C12 C13 C13' -72(8) . .
C8' C12 C13 C13' -21(8) . .
C11 C12 C13 C14 -145(4) . .
C8 C12 C13 C14 -13(6) . .
C8' C12 C13 C14 38(7) . .
C13' C12 C13 C14 59(6) . .
C12 C13 C13' C14 109(3) . .
C14 C13 C13' C12 -109(3) . .
C11 C12 C13' C13 -39(10) . .
C8 C12 C13' C13 124(6) . .
C8' C12 C13' C13 163(7) . .
C11 C12 C13' C14 -114(8) . .
C8 C12 C13' C14 50(5) . .
C8' C12 C13' C14 89(5) . .
C13 C12 C13' C14 -74(6) . .
C13 C13' C14 C13' 73(6) . 6_675
C12 C13' C14 C13' 137(6) . 6_675
C12 C13' C14 C13 64(6) . .
C13 C13' C14 C13 106(7) . 6_675
C12 C13' C14 C13 170(5) . 6_675
C12 C13 C14 C13' -67(6) . .
C13' C13 C14 C13' -111(7) . 6_675
C12 C13 C14 C13' -179(5) . 6_675
C13' C13 C14 C13 -77(6) . 6_675
C12 C13 C14 C13 -145(5) . 6_675
